data_7036927
loop_
_publ_author_name
'Perez, Viridiana'
'Audet, Pierre'
'Bi, Wenhua'
'Fontaine, Fr\'ed\'eric-Georges'

_publ_section_title
;
 Phosphidoboratabenzene-rhodium(i) complexes as precatalysts for the
 hydrogenation of alkenes at room temperature and atmospheric pressure.
;
_journal_issue 5
_journal_name_full 'Dalton transactions (Cambridge, England : 2003)'
_journal_page_first 2130
_journal_page_last 2137
_journal_paper_doi 10.1039/c5dt03109e
_journal_volume 45
_journal_year 2016
_chemical_formula_moiety 'C30 H54 B2 P2 Rh2'
_chemical_formula_sum 'C30 H54 B2 P2 Rh2'
_chemical_formula_weight 704.11
_chemical_name_systematic
;
 ?
;
_chemical_properties_physical 'Air-sensitive, Moisture-sensitive'
_space_group_crystal_system monoclinic
_space_group_IT_number 14
_space_group_name_Hall '-P 2yn'
_space_group_name_H-M_alt 'P 1 21/n 1'
_symmetry_space_group_name_Hall '-P 2yn'
_symmetry_space_group_name_H-M 'P 1 21/n 1'
_atom_sites_solution_hydrogens mixed
_audit_creation_method SHELXL-2013
_audit_update_record
;
2015-07-29 deposited with the CCDC.
2015-10-26 downloaded from the CCDC.
;
_cell_angle_alpha 90
_cell_angle_beta 110.3513(14)
_cell_angle_gamma 90
_cell_formula_units_Z 2
_cell_length_a 8.3211(8)
_cell_length_b 19.9816(19)
_cell_length_c 9.8002(10)
_cell_measurement_reflns_used 6948
_cell_measurement_temperature 150(2)
_cell_measurement_theta_max 28.2
_cell_measurement_theta_min 2.4
_cell_volume 1527.8(3)
_computing_cell_refinement 'SMART APEX II'
_computing_data_collection 'SMART APEX II  (Bruker, 2007)'
_computing_data_reduction 'SAINT+ (Bruker, 2007)'
_computing_molecular_graphics 'SHELXTL (Bruker, 2007)'
_computing_publication_material SHELXTL
_computing_structure_refinement 'SHELXL-2013 (Sheldrick, 2013)'
_computing_structure_solution 'SHELXS-2013 (Sheldrick, 2013)'
_diffrn_ambient_temperature 150(2)
_diffrn_measured_fraction_theta_full 1.000
_diffrn_measured_fraction_theta_max 1.000
_diffrn_measurement_device_type 'Bruker APEX II CCD area detector'
_diffrn_measurement_method '\w scans'
_diffrn_radiation_type MoK\a
_diffrn_radiation_wavelength 0.71073
_diffrn_reflns_av_R_equivalents 0.0561
_diffrn_reflns_av_unetI/netI 0.0489
_diffrn_reflns_laue_measured_fraction_full 1.000
_diffrn_reflns_laue_measured_fraction_max 1.000
_diffrn_reflns_limit_h_max 11
_diffrn_reflns_limit_h_min -11
_diffrn_reflns_limit_k_max 26
_diffrn_reflns_limit_k_min -26
_diffrn_reflns_limit_l_max 13
_diffrn_reflns_limit_l_min -13
_diffrn_reflns_number 16042
_diffrn_reflns_point_group_measured_fraction_full 1.000
_diffrn_reflns_point_group_measured_fraction_max 1.000
_diffrn_reflns_theta_full 25.242
_diffrn_reflns_theta_max 28.291
_diffrn_reflns_theta_min 2.038
_diffrn_source 'Fine focused sealed X-Ray tube'
_exptl_absorpt_coefficient_mu 1.203
_exptl_absorpt_correction_T_max 0.908
_exptl_absorpt_correction_T_min 0.866
_exptl_absorpt_correction_type multi-scan
_exptl_absorpt_process_details 'SADABS (Sheldrick, 1996)'
_exptl_crystal_colour brown
_exptl_crystal_density_diffrn 1.531
_exptl_crystal_description needle
_exptl_crystal_F_000 728
_exptl_crystal_size_max 0.260
_exptl_crystal_size_mid 0.100
_exptl_crystal_size_min 0.080
_refine_diff_density_max 1.079
_refine_diff_density_min -0.438
_refine_diff_density_rms 0.120
_refine_ls_extinction_method none
_refine_ls_goodness_of_fit_ref 1.037
_refine_ls_hydrogen_treatment mixed
_refine_ls_matrix_type full
_refine_ls_number_parameters 185
_refine_ls_number_reflns 3786
_refine_ls_number_restraints 0
_refine_ls_restrained_S_all 1.037
_refine_ls_R_factor_all 0.0551
_refine_ls_R_factor_gt 0.0346
_refine_ls_shift/su_max 0.000
_refine_ls_shift/su_mean 0.000
_refine_ls_structure_factor_coef Fsqd
_refine_ls_weighting_details 'w=1/[\s^2^(Fo^2^)+(0.0391P)^2^+0.3927P] where P=(Fo^2^+2Fc^2^)/3'
_refine_ls_weighting_scheme calc
_refine_ls_wR_factor_gt 0.0758
_refine_ls_wR_factor_ref 0.0849
_reflns_Friedel_coverage 0.000
_reflns_number_gt 2845
_reflns_number_total 3786
_reflns_threshold_expression 'I > 2\s(I)'
_cod_data_source_file c5dt03109e2.cif
_cod_data_source_block VP0215
_cod_depositor_comments 'Adding full bibliography for 7036927.cif.'
_cod_database_code 7036927
_shelx_space_group_comment
;
The symmetry employed for this shelxl refinement is uniquely defined
by the following loop, which should always be used as a source of
symmetry information in preference to the above space-group names.
They are only intended as comments.
;
_shelx_estimated_absorpt_t_min 0.745
_shelx_estimated_absorpt_t_max 0.910
_shelxl_version_number 2013-4

loop_
_space_group_symop_operation_xyz
'x, y, z'
'-x+1/2, y+1/2, -z+1/2'
'-x, -y, -z'
'x-1/2, -y-1/2, z-1/2'

loop_
_atom_site_label
_atom_site_type_symbol
_atom_site_fract_x
_atom_site_fract_y
_atom_site_fract_z
_atom_site_U_iso_or_equiv
_atom_site_adp_type
_atom_site_occupancy
_atom_site_site_symmetry_order
_atom_site_calc_flag
_atom_site_refinement_flags_posn
_atom_site_refinement_flags_adp
Rh1 Rh 0.60114(3) 0.09173(2) 0.37653(3) 0.01630(9) Uani 1 1 d . .
B1 B 0.4243(5) -0.01281(18) 0.3053(4) 0.0165(7) Uani 1 1 d . .
C1 C 0.5310(4) -0.00326(16) 0.2105(3) 0.0204(7) Uani 1 1 d . .
H1 H 0.6216 -0.0367 0.2135 0.024 Uiso 1 1 calc R U
C2 C 0.5262(5) 0.05890(18) 0.1412(4) 0.0262(8) Uani 1 1 d . .
H2 H 0.6092 0.0668 0.0897 0.031 Uiso 1 1 calc R U
C3 C 0.4174(5) 0.11224(19) 0.1491(4) 0.0299(9) Uani 1 1 d . .
H3 H 0.4245 0.1559 0.1015 0.036 Uiso 1 1 calc R U
C4 C 0.3225(5) 0.10837(16) 0.2417(4) 0.0245(8) Uani 1 1 d . .
H4 H 0.2618 0.1490 0.2588 0.029 Uiso 1 1 calc R U
C5 C 0.3368(4) 0.05104(16) 0.3294(3) 0.0188(7) Uani 1 1 d . .
H5 H 0.2856 0.0519 0.4078 0.023 Uiso 1 1 calc R U
C6 C 0.8504(5) 0.1194(2) 0.3785(5) 0.0316(9) Uani 1 1 d . .
H6A H 0.932(4) 0.1089(16) 0.451(4) 0.008(9) Uiso 1 1 d . .
H6B H 0.857(5) 0.101(2) 0.303(5) 0.038(12) Uiso 1 1 d . .
C7 C 0.7538(5) 0.17607(19) 0.3673(5) 0.0317(9) Uani 1 1 d . .
H7A H 0.769(4) 0.2044(18) 0.449(4) 0.027(10) Uiso 1 1 d . .
H7B H 0.700(5) 0.1993(19) 0.275(4) 0.031(11) Uiso 1 1 d . .
P1 P 0.64562(10) 0.09577(4) 0.62385(8) 0.01322(16) Uani 1 1 d . .
C8 C 0.8782(4) 0.09796(17) 0.7592(4) 0.0227(7) Uani 1 1 d . .
C9 C 0.9650(4) 0.16536(18) 0.7541(4) 0.0289(8) Uani 1 1 d . .
H9A H 0.9026 0.2014 0.7819 0.043 Uiso 1 1 calc R U
H9B H 0.9641 0.1734 0.6551 0.043 Uiso 1 1 calc R U
H9C H 1.0837 0.1643 0.8218 0.043 Uiso 1 1 calc R U
C10 C 0.9791(4) 0.04106(18) 0.7195(4) 0.0297(8) Uani 1 1 d . .
H10A H 1.1019 0.0514 0.7582 0.044 Uiso 1 1 calc R U
H10B H 0.9416 0.0366 0.6135 0.044 Uiso 1 1 calc R U
H10C H 0.9580 -0.0010 0.7618 0.044 Uiso 1 1 calc R U
C11 C 0.8932(5) 0.08483(19) 0.9173(4) 0.0307(9) Uani 1 1 d . .
H11A H 1.0135 0.0767 0.9765 0.046 Uiso 1 1 calc R U
H11B H 0.8246 0.0455 0.9213 0.046 Uiso 1 1 calc R U
H11C H 0.8512 0.1239 0.9553 0.046 Uiso 1 1 calc R U
C12 C 0.5224(4) 0.16900(15) 0.6674(3) 0.0179(7) Uani 1 1 d . .
C13 C 0.5633(5) 0.18104(18) 0.8306(4) 0.0259(8) Uani 1 1 d . .
H13A H 0.6794 0.1994 0.8734 0.039 Uiso 1 1 calc R U
H13B H 0.5561 0.1386 0.8783 0.039 Uiso 1 1 calc R U
H13C H 0.4807 0.2129 0.8443 0.039 Uiso 1 1 calc R U
C14 C 0.3305(4) 0.15456(17) 0.5981(4) 0.0223(7) Uani 1 1 d . .
H14A H 0.2655 0.1898 0.6254 0.033 Uiso 1 1 calc R U
H14B H 0.3047 0.1112 0.6326 0.033 Uiso 1 1 calc R U
H14C H 0.2983 0.1534 0.4920 0.033 Uiso 1 1 calc R U
C15 C 0.5543(5) 0.23421(16) 0.5989(4) 0.0270(8) Uani 1 1 d . .
H15A H 0.4855 0.2701 0.6190 0.041 Uiso 1 1 calc R U
H15B H 0.5218 0.2283 0.4935 0.041 Uiso 1 1 calc R U
H15C H 0.6761 0.2459 0.6405 0.041 Uiso 1 1 calc R U

loop_
_atom_site_aniso_label
_atom_site_aniso_U_11
_atom_site_aniso_U_22
_atom_site_aniso_U_33
_atom_site_aniso_U_23
_atom_site_aniso_U_13
_atom_site_aniso_U_12
Rh1 0.02234(14) 0.01274(13) 0.01538(13) -0.00009(10) 0.00853(10) -0.00278(11)
B1 0.0185(18) 0.0153(17) 0.0118(17) 0.0011(13) 0.0003(14) -0.0027(14)
C1 0.0248(18) 0.0204(17) 0.0172(16) -0.0027(13) 0.0090(14) -0.0029(14)
C2 0.040(2) 0.0267(19) 0.0135(16) -0.0013(14) 0.0117(15) -0.0089(16)
C3 0.046(2) 0.0207(17) 0.0181(19) 0.0060(13) 0.0049(17) -0.0031(16)
C4 0.0285(19) 0.0171(17) 0.0197(18) 0.0009(13) -0.0021(14) 0.0026(14)
C5 0.0166(16) 0.0176(16) 0.0189(17) -0.0010(13) 0.0019(13) -0.0007(13)
C6 0.028(2) 0.038(2) 0.033(2) -0.0057(19) 0.016(2) -0.0090(18)
C7 0.042(2) 0.0220(19) 0.038(2) -0.0027(17) 0.023(2) -0.0147(17)
P1 0.0133(4) 0.0112(4) 0.0144(4) -0.0011(3) 0.0039(3) -0.0004(3)
C8 0.0165(16) 0.0224(18) 0.0246(18) -0.0056(14) 0.0011(14) -0.0035(14)
C9 0.0215(18) 0.029(2) 0.034(2) -0.0096(16) 0.0065(15) -0.0091(15)
C10 0.0132(16) 0.031(2) 0.041(2) -0.0055(17) 0.0047(15) 0.0023(15)
C11 0.0259(19) 0.032(2) 0.0241(19) -0.0030(16) -0.0038(15) 0.0008(16)
C12 0.0235(17) 0.0111(15) 0.0192(17) 0.0005(12) 0.0073(14) -0.0003(13)
C13 0.030(2) 0.0232(18) 0.0240(18) -0.0055(14) 0.0093(15) 0.0054(15)
C14 0.0203(17) 0.0201(17) 0.0304(19) -0.0018(14) 0.0136(15) 0.0032(14)
C15 0.034(2) 0.0138(16) 0.036(2) -0.0004(14) 0.0148(17) 0.0014(14)

loop_
_atom_type_symbol
_atom_type_description
_atom_type_scat_dispersion_real
_atom_type_scat_dispersion_imag
_atom_type_scat_source
C C 0.0033 0.0016 'International Tables Vol C Tables 4.2.6.8 and 6.1.1.4'
H H 0.0000 0.0000 'International Tables Vol C Tables 4.2.6.8 and 6.1.1.4'
B B 0.0013 0.0007 'International Tables Vol C Tables 4.2.6.8 and 6.1.1.4'
P P 0.1023 0.0942 'International Tables Vol C Tables 4.2.6.8 and 6.1.1.4'
Rh Rh -1.1178 0.9187 'International Tables Vol C Tables 4.2.6.8 and 6.1.1.4'

loop_
_geom_angle_atom_site_label_1
_geom_angle_atom_site_label_2
_geom_angle_atom_site_label_3
_geom_angle
_geom_angle_site_symmetry_1
_geom_angle_site_symmetry_3
C7 Rh1 C6 37.41(16) . .
C7 Rh1 C5 146.75(14) . .
C6 Rh1 C5 167.39(15) . .
C7 Rh1 C4 111.38(15) . .
C6 Rh1 C4 139.60(16) . .
C5 Rh1 C4 36.60(12) . .
C7 Rh1 C3 91.35(15) . .
C6 Rh1 C3 106.44(16) . .
C5 Rh1 C3 65.35(13) . .
C4 Rh1 C3 36.03(13) . .
C7 Rh1 C2 98.22(15) . .
C6 Rh1 C2 90.40(16) . .
C5 Rh1 C2 77.39(13) . .
C4 Rh1 C2 65.42(13) . .
C3 Rh1 C2 36.51(13) . .
C7 Rh1 P1 97.79(12) . .
C6 Rh1 P1 100.33(13) . .
C5 Rh1 P1 90.95(9) . .
C4 Rh1 P1 111.35(10) . .
C3 Rh1 P1 146.20(11) . .
C2 Rh1 P1 163.63(9) . .
C7 Rh1 C1 126.58(14) . .
C6 Rh1 C1 102.36(14) . .
C5 Rh1 C1 65.72(11) . .
C4 Rh1 C1 76.41(12) . .
C3 Rh1 C1 63.86(12) . .
C2 Rh1 C1 34.65(11) . .
P1 Rh1 C1 129.69(8) . .
C7 Rh1 B1 161.20(14) . .
C6 Rh1 B1 133.65(15) . .
C5 Rh1 B1 36.97(12) . .
C4 Rh1 B1 64.95(12) . .
C3 Rh1 B1 75.31(12) . .
C2 Rh1 B1 63.18(12) . .
P1 Rh1 B1 100.63(8) . .
C1 Rh1 B1 35.36(11) . .
C1 B1 C5 113.9(3) . .
C1 B1 P1 129.6(3) . 3_656
C5 B1 P1 115.8(2) . 3_656
C1 B1 Rh1 69.59(18) . .
C5 B1 Rh1 61.76(17) . .
P1 B1 Rh1 145.27(17) 3_656 .
C2 C1 B1 119.0(3) . .
C2 C1 Rh1 66.11(18) . .
B1 C1 Rh1 75.05(18) . .
C2 C1 H1 119.9 . .
B1 C1 H1 119.9 . .
Rh1 C1 H1 119.9 . .
C1 C2 C3 123.3(3) . .
C1 C2 Rh1 79.24(19) . .
C3 C2 Rh1 71.47(19) . .
C1 C2 H2 118.3 . .
C3 C2 H2 118.3 . .
Rh1 C2 H2 118.3 . .
C4 C3 C2 120.6(3) . .
C4 C3 Rh1 72.0(2) . .
C2 C3 Rh1 72.0(2) . .
C4 C3 H3 119.3 . .
C2 C3 H3 119.3 . .
Rh1 C3 H3 119.3 . .
C3 C4 C5 119.5(3) . .
C3 C4 Rh1 72.0(2) . .
C5 C4 Rh1 70.87(18) . .
C3 C4 H4 119.8 . .
C5 C4 H4 119.8 . .
Rh1 C4 H4 119.8 . .
C4 C5 B1 121.8(3) . .
C4 C5 Rh1 72.52(19) . .
B1 C5 Rh1 81.26(19) . .
C4 C5 H5 119.1 . .
B1 C5 H5 119.1 . .
Rh1 C5 H5 119.1 . .
C7 C6 Rh1 70.9(2) . .
C7 C6 H6A 124(2) . .
Rh1 C6 H6A 117(2) . .
C7 C6 H6B 121(3) . .
Rh1 C6 H6B 104(3) . .
H6A C6 H6B 111(4) . .
C6 C7 Rh1 71.6(2) . .
C6 C7 H7A 121(2) . .
Rh1 C7 H7A 110(2) . .
C6 C7 H7B 122(2) . .
Rh1 C7 H7B 109(2) . .
H7A C7 H7B 112(3) . .
C12 P1 C8 108.41(14) . .
C12 P1 B1 108.57(15) . 3_656
C8 P1 B1 97.24(15) . 3_656
C12 P1 Rh1 110.81(10) . .
C8 P1 Rh1 118.41(11) . .
B1 P1 Rh1 112.38(11) 3_656 .
C11 C8 C9 108.0(3) . .
C11 C8 C10 105.6(3) . .
C9 C8 C10 109.6(3) . .
C11 C8 P1 113.6(2) . .
C9 C8 P1 111.6(2) . .
C10 C8 P1 108.3(2) . .
C8 C9 H9A 109.5 . .
C8 C9 H9B 109.5 . .
H9A C9 H9B 109.5 . .
C8 C9 H9C 109.5 . .
H9A C9 H9C 109.5 . .
H9B C9 H9C 109.5 . .
C8 C10 H10A 109.5 . .
C8 C10 H10B 109.5 . .
H10A C10 H10B 109.5 . .
C8 C10 H10C 109.5 . .
H10A C10 H10C 109.5 . .
H10B C10 H10C 109.5 . .
C8 C11 H11A 109.5 . .
C8 C11 H11B 109.5 . .
H11A C11 H11B 109.5 . .
C8 C11 H11C 109.5 . .
H11A C11 H11C 109.5 . .
H11B C11 H11C 109.5 . .
C14 C12 C15 106.2(3) . .
C14 C12 C13 108.1(3) . .
C15 C12 C13 108.3(3) . .
C14 C12 P1 108.3(2) . .
C15 C12 P1 111.4(2) . .
C13 C12 P1 114.2(2) . .
C12 C13 H13A 109.5 . .
C12 C13 H13B 109.5 . .
H13A C13 H13B 109.5 . .
C12 C13 H13C 109.5 . .
H13A C13 H13C 109.5 . .
H13B C13 H13C 109.5 . .
C12 C14 H14A 109.5 . .
C12 C14 H14B 109.5 . .
H14A C14 H14B 109.5 . .
C12 C14 H14C 109.5 . .
H14A C14 H14C 109.5 . .
H14B C14 H14C 109.5 . .
C12 C15 H15A 109.5 . .
C12 C15 H15B 109.5 . .
H15A C15 H15B 109.5 . .
C12 C15 H15C 109.5 . .
H15A C15 H15C 109.5 . .
H15B C15 H15C 109.5 . .

loop_
_geom_bond_atom_site_label_1
_geom_bond_atom_site_label_2
_geom_bond_distance
_geom_bond_site_symmetry_2
Rh1 C7 2.131(4) .
Rh1 C6 2.140(4) .
Rh1 C5 2.237(3) .
Rh1 C4 2.259(3) .
Rh1 C3 2.259(3) .
Rh1 C2 2.266(3) .
Rh1 P1 2.3226(8) .
Rh1 C1 2.435(3) .
Rh1 B1 2.510(4) .
B1 C1 1.504(5) .
B1 C5 1.527(5) .
B1 P1 1.962(4) 3_656
C1 C2 1.409(5) .
C1 H1 1.0000 .
C2 C3 1.417(5) .
C2 H2 1.0000 .
C3 C4 1.397(5) .
C3 H3 1.0000 .
C4 C5 1.412(5) .
C4 H4 1.0000 .
C5 H5 1.0000 .
C6 C7 1.370(6) .
C6 H6A 0.82(3) .
C6 H6B 0.85(4) .
C7 H7A 0.95(4) .
C7 H7B 0.98(4) .
P1 C12 1.918(3) .
P1 C8 1.929(3) .
P1 B1 1.962(4) 3_656
C8 C11 1.534(5) .
C8 C9 1.537(5) .
C8 C10 1.541(5) .
C9 H9A 0.9800 .
C9 H9B 0.9800 .
C9 H9C 0.9800 .
C10 H10A 0.9800 .
C10 H10B 0.9800 .
C10 H10C 0.9800 .
C11 H11A 0.9800 .
C11 H11B 0.9800 .
C11 H11C 0.9800 .
C12 C14 1.530(5) .
C12 C15 1.530(4) .
C12 C13 1.534(5) .
C13 H13A 0.9800 .
C13 H13B 0.9800 .
C13 H13C 0.9800 .
C14 H14A 0.9800 .
C14 H14B 0.9800 .
C14 H14C 0.9800 .
C15 H15A 0.9800 .
C15 H15B 0.9800 .
C15 H15C 0.9800 .

loop_
_geom_torsion_atom_site_label_1
_geom_torsion_atom_site_label_2
_geom_torsion_atom_site_label_3
_geom_torsion_atom_site_label_4
_geom_torsion
_geom_torsion_site_symmetry_1
C5 B1 C1 C2 -6.9(4) .
P1 B1 C1 C2 162.8(3) 3_656
Rh1 B1 C1 C2 -51.1(3) .
C5 B1 C1 Rh1 44.2(2) .
P1 B1 C1 Rh1 -146.1(3) 3_656
B1 C1 C2 C3 -3.9(5) .
Rh1 C1 C2 C3 -59.2(3) .
B1 C1 C2 Rh1 55.3(3) .
C1 C2 C3 C4 7.7(5) .
Rh1 C2 C3 C4 -55.2(3) .
C1 C2 C3 Rh1 62.9(3) .
C2 C3 C4 C5 0.7(5) .
Rh1 C3 C4 C5 -54.5(3) .
C2 C3 C4 Rh1 55.3(3) .
C3 C4 C5 B1 -12.4(5) .
Rh1 C4 C5 B1 -67.5(3) .
C3 C4 C5 Rh1 55.1(3) .
C1 B1 C5 C4 15.2(4) .
P1 B1 C5 C4 -156.0(3) 3_656
Rh1 B1 C5 C4 63.1(3) .
C1 B1 C5 Rh1 -47.9(3) .
P1 B1 C5 Rh1 140.95(19) 3_656
